data_4131431
loop_
_publ_author_name
'Clough, Benjamin A.'
'Mellino, Simona'
'Clot, Eric'
'Mountford, Philip'

_publ_section_title
;
 New Scandium Borylimido Chemistry: Synthesis, Bonding, and Reactivity.
;
_journal_issue 32
_journal_name_full 'Journal of the American Chemical Society'
_journal_page_first 11165
_journal_page_last 11183
_journal_paper_doi 10.1021/jacs.7b05405
_journal_volume 139
_journal_year 2017
_chemical_formula_moiety 'C66 H104 B2 N12 Sc2'
_chemical_formula_sum 'C66 H104 B2 N12 Sc2'
_chemical_formula_weight 1177.17
_chemical_name_systematic
;
[{u-MeC(N(Dipp)CHC(CH2-)(NCH2CH2NMe2}Sc{NHB(NiPr)2C6H4}]2
;
_space_group_IT_number 14
_space_group_name_Hall '-P 2ybc'
_space_group_name_H-M_alt 'P 1 21/c 1'
_symmetry_cell_setting monoclinic
_symmetry_space_group_name_Hall '-P 2ybc'
_symmetry_space_group_name_H-M 'P 1 21/c 1'
_atom_sites_solution_hydrogens difmap
_atom_sites_solution_primary direct
_atom_sites_solution_secondary difmap
_cell_angle_alpha 90
_cell_angle_beta 101.401(3)
_cell_angle_gamma 90
_cell_formula_units_Z 2
_cell_length_a 13.3360(4)
_cell_length_b 12.8387(5)
_cell_length_c 19.8156(5)
_cell_measurement_reflns_used 7377
_cell_measurement_temperature 150
_cell_measurement_theta_max 76
_cell_measurement_theta_min 5
_cell_volume 3325.82(19)
_computing_cell_refinement 'CrysAlisPro, (Agilent, 2011)'
_computing_data_collection 'SuperNova, (Oxford Diffraction, 2010)'
_computing_data_reduction 'CrysAlisPro, (Agilent, 2011)'
_computing_molecular_graphics 'CAMERON (Watkin et al., 1996)'
_computing_publication_material 'CRYSTALS (Betteridge et al., 2003)'
_computing_structure_refinement 'CRYSTALS (Betteridge et al., 2003)'
_computing_structure_solution 'SIR92 (Altomare et al., 1994)'
_diffrn_ambient_temperature 150
_diffrn_measured_fraction_theta_full 0.998
_diffrn_measured_fraction_theta_max 0.990
_diffrn_measurement_device Area
_diffrn_measurement_device_type 'Oxford Diffraction SuperNova'
_diffrn_measurement_method \w
_diffrn_radiation_monochromator graphite
_diffrn_radiation_type 'Cu K\a'
_diffrn_radiation_wavelength 1.54184
_diffrn_reflns_av_R_equivalents 0.042
_diffrn_reflns_limit_h_max 16
_diffrn_reflns_limit_h_min -14
_diffrn_reflns_limit_k_max 16
_diffrn_reflns_limit_k_min -14
_diffrn_reflns_limit_l_max 24
_diffrn_reflns_limit_l_min -22
_diffrn_reflns_number 18870
_diffrn_reflns_theta_full 73.905
_diffrn_reflns_theta_max 76.191
_diffrn_reflns_theta_min 3.381
_diffrn_standards_number 0
_exptl_absorpt_coefficient_mu 2.114
_exptl_absorpt_correction_T_max 0.81
_exptl_absorpt_correction_T_min 0.54
_exptl_absorpt_correction_type multi-scan
_exptl_absorpt_process_details 'CrysAlisPro, (Agilent, 2011)'
_exptl_crystal_colour colourless
_exptl_crystal_density_diffrn 1.175
_exptl_crystal_density_method 'not measured'
_exptl_crystal_description block
_exptl_crystal_F_000 1272
_exptl_crystal_size_max 0.300
_exptl_crystal_size_mid 0.100
_exptl_crystal_size_min 0.100
_refine_diff_density_max 1.22
_refine_diff_density_min -0.32
_refine_ls_extinction_method None
_refine_ls_goodness_of_fit_ref 1.1239
_refine_ls_hydrogen_treatment mixed
_refine_ls_matrix_type full
_refine_ls_number_parameters 374
_refine_ls_number_reflns 5595
_refine_ls_number_restraints 0
_refine_ls_R_factor_all 0.0576
_refine_ls_R_factor_gt 0.0503
_refine_ls_shift/su_max 0.0007930
_refine_ls_shift/su_mean 0.0000488
_refine_ls_structure_factor_coef F
_refine_ls_weighting_details
;
 Method, part 1, Chebychev polynomial, (Watkin, 1994, Prince, 1982) 
 [weight] = 1.0/[A~0~*T~0~(x)+A~1~*T~1~(x) ... +A~n-1~]*T~n-1~(x)] 
 where A~i~ are the Chebychev coefficients listed below and x= Fcalc/Fmax 
 Method = Robust Weighting (Prince, 1982) 
 W = [weight] * [1-(deltaF/6*sigmaF)^2^]^2^ 
 A~i~ are: 
 14.0 -2.79 11.2 
;
_refine_ls_weighting_scheme calc
_refine_ls_wR_factor_all 0.0682
_refine_ls_wR_factor_gt 0.0587
_refine_ls_wR_factor_ref 0.0572
_reflns_limit_h_max 16
_reflns_limit_h_min -16
_reflns_limit_k_max 16
_reflns_limit_k_min 0
_reflns_limit_l_max 24
_reflns_limit_l_min 0
_reflns_number_gt 5944
_reflns_number_total 6891
_reflns_threshold_expression I>2.0\s(I)
_oxford_diffrn_Wilson_B_factor 1.88
_oxford_diffrn_Wilson_scale 0.05
_oxford_refine_ls_r_factor_ref 0.0483
_oxford_refine_ls_scale 4.397(8)
_oxford_reflns_number_all 6891
_oxford_reflns_threshold_expression_ref I>3.0\s(I)
_cod_data_source_file ja7b05405_si_003.cif
_cod_data_source_block Compound_17
_cod_original_cell_volume 3325.82(8)
_cod_original_sg_symbol_H-M 'P 1 21/c 1 '
_cod_database_code 4131431

loop_
_symmetry_equiv_pos_as_xyz
x,y,z
-x,-y,-z
-x,y+1/2,-z+1/2
x,-y+1/2,z+1/2

loop_
_atom_site_label
_atom_site_type_symbol
_atom_site_fract_x
_atom_site_fract_y
_atom_site_fract_z
_atom_site_U_iso_or_equiv
_atom_site_occupancy
_atom_site_adp_type
_atom_site_refinement_flags_posn
Sc1 Sc 0.09080(2) 0.67276(2) 0.527238(14) 0.0172 1.0000 Uani .
N1 N 0.17057(11) 0.80019(12) 0.57736(8) 0.0237 1.0000 Uani .
N2 N 0.12578(11) 0.92119(11) 0.67153(7) 0.0230 1.0000 Uani .
N3 N 0.27092(11) 0.96154(12) 0.62967(8) 0.0255 1.0000 Uani .
N4 N 0.22232(10) 0.60416(11) 0.49802(7) 0.0218 1.0000 Uani .
N5 N 0.00210(10) 0.59277(11) 0.43750(7) 0.0206 1.0000 Uani .
N6 N -0.03467(11) 0.78938(11) 0.47240(7) 0.0226 1.0000 Uani .
B1 B 0.18736(14) 0.88615(15) 0.62261(10) 0.0224 1.0000 Uani .
C1 C 0.17131(14) 1.00934(14) 0.70569(9) 0.0235 1.0000 Uani .
C2 C 0.14383(16) 1.06969(15) 0.75741(9) 0.0299 1.0000 Uani .
C3 C 0.20160(17) 1.15875(15) 0.77964(10) 0.0333 1.0000 Uani .
C4 C 0.28437(16) 1.18673(15) 0.75161(10) 0.0326 1.0000 Uani .
C5 C 0.31447(15) 1.12502(15) 0.70093(10) 0.0301 1.0000 Uani .
C6 C 0.25881(14) 1.03552(14) 0.67861(9) 0.0249 1.0000 Uani .
C7 C 0.03756(13) 0.86581(14) 0.68855(9) 0.0248 1.0000 Uani .
C8 C -0.05764(15) 0.93384(16) 0.68577(11) 0.0317 1.0000 Uani .
C9 C 0.06456(18) 0.80916(18) 0.75725(11) 0.0382 1.0000 Uani .
C10 C 0.35867(14) 0.95687(17) 0.59553(11) 0.0338 1.0000 Uani .
C11 C 0.35610(18) 1.0433(2) 0.54249(13) 0.0461 1.0000 Uani .
C12 C 0.46018(16) 0.9524(2) 0.64624(14) 0.0495 1.0000 Uani .
C13 C 0.21770(13) 0.51018(14) 0.46582(9) 0.0239 1.0000 Uani .
C14 C 0.12909(13) 0.46077(14) 0.43510(8) 0.0236 1.0000 Uani .
C15 C 0.02552(13) 0.49772(13) 0.41816(8) 0.0205 1.0000 Uani .
C16 C 0.31590(15) 0.45200(17) 0.46303(11) 0.0360 1.0000 Uani .
C17 C -0.04816(14) 0.42355(14) 0.38262(8) 0.0238 1.0000 Uani .
C18 C 0.32235(13) 0.65068(15) 0.51530(9) 0.0257 1.0000 Uani .
C19 C 0.35587(14) 0.71441(16) 0.46658(10) 0.0302 1.0000 Uani .
C20 C 0.45359(15) 0.75928(18) 0.48367(13) 0.0390 1.0000 Uani .
C21 C 0.51535(15) 0.74291(19) 0.54681(13) 0.0422 1.0000 Uani .
C22 C 0.48161(15) 0.68067(18) 0.59471(12) 0.0392 1.0000 Uani .
C23 C 0.38542(14) 0.63340(16) 0.58059(10) 0.0309 1.0000 Uani .
C24 C 0.29132(15) 0.73494(17) 0.39565(10) 0.0340 1.0000 Uani .
C25 C 0.27684(18) 0.85093(19) 0.38109(13) 0.0424 1.0000 Uani .
C26 C 0.3370(2) 0.6814(2) 0.33950(12) 0.0464 1.0000 Uani .
C27 C 0.35263(16) 0.56433(19) 0.63434(10) 0.0376 1.0000 Uani .
C28 C 0.3403(2) 0.6270(2) 0.69777(12) 0.0522 1.0000 Uani .
C29 C 0.4275(2) 0.4746(2) 0.65554(14) 0.0559 1.0000 Uani .
C30 C -0.09894(14) 0.63235(14) 0.40474(9) 0.0269 1.0000 Uani .
C31 C -0.12650(13) 0.72897(14) 0.44145(9) 0.0261 1.0000 Uani .
C32 C 0.01319(15) 0.83538(15) 0.41809(10) 0.0310 1.0000 Uani .
C33 C -0.06655(15) 0.87495(15) 0.51315(10) 0.0320 1.0000 Uani .
H1 H 0.226(2) 0.792(2) 0.5578(14) 0.041(7) 1.0000 Uiso .
H21 H 0.0903 1.0511 0.7775 0.0359 1.0000 Uiso R
H31 H 0.1848 1.1986 0.8146 0.0401 1.0000 Uiso R
H41 H 0.3192 1.2477 0.7653 0.0386 1.0000 Uiso R
H51 H 0.3702 1.1435 0.6827 0.0350 1.0000 Uiso R
H71 H 0.0198 0.8120 0.6529 0.0293 1.0000 Uiso R
H81 H -0.1155 0.8898 0.6877 0.0483 1.0000 Uiso R
H82 H -0.0732 0.9733 0.6439 0.0479 1.0000 Uiso R
H83 H -0.0498 0.9797 0.7238 0.0482 1.0000 Uiso R
H91 H 0.0053 0.7719 0.7666 0.0568 1.0000 Uiso R
H92 H 0.1182 0.7604 0.7546 0.0560 1.0000 Uiso R
H93 H 0.0884 0.8580 0.7927 0.0561 1.0000 Uiso R
H101 H 0.3534 0.8912 0.5708 0.0401 1.0000 Uiso R
H111 H 0.2943 1.0377 0.5077 0.0690 1.0000 Uiso R
H112 H 0.3589 1.1117 0.5633 0.0685 1.0000 Uiso R
H113 H 0.4138 1.0360 0.5196 0.0683 1.0000 Uiso R
H121 H 0.5145 0.9363 0.6225 0.0737 1.0000 Uiso R
H122 H 0.4584 0.8998 0.6797 0.0738 1.0000 Uiso R
H123 H 0.4754 1.0191 0.6688 0.0735 1.0000 Uiso R
H141 H 0.1390 0.3916 0.4194 0.0281 1.0000 Uiso R
H161 H 0.3477 0.4250 0.5074 0.0549 1.0000 Uiso R
H162 H 0.3028 0.3938 0.4322 0.0548 1.0000 Uiso R
H163 H 0.3656 0.4958 0.4483 0.0549 1.0000 Uiso R
H171 H -0.1112 0.4516 0.3529 0.0299 1.0000 Uiso R
H172 H -0.0153 0.3741 0.3572 0.0295 1.0000 Uiso R
H201 H 0.4772 0.8011 0.4509 0.0467 1.0000 Uiso R
H211 H 0.5803 0.7731 0.5572 0.0510 1.0000 Uiso R
H221 H 0.5241 0.6702 0.6379 0.0476 1.0000 Uiso R
H241 H 0.2225 0.7036 0.3941 0.0402 1.0000 Uiso R
H251 H 0.2510 0.8834 0.4183 0.0633 1.0000 Uiso R
H252 H 0.3421 0.8826 0.3795 0.0635 1.0000 Uiso R
H253 H 0.2294 0.8621 0.3377 0.0637 1.0000 Uiso R
H261 H 0.2938 0.6942 0.2944 0.0692 1.0000 Uiso R
H262 H 0.3398 0.6075 0.3492 0.0699 1.0000 Uiso R
H263 H 0.4051 0.7092 0.3424 0.0697 1.0000 Uiso R
H271 H 0.2849 0.5353 0.6147 0.0432 1.0000 Uiso R
H281 H 0.3198 0.5803 0.7307 0.0777 1.0000 Uiso R
H282 H 0.4028 0.6593 0.7186 0.0772 1.0000 Uiso R
H283 H 0.2894 0.6802 0.6859 0.0773 1.0000 Uiso R
H291 H 0.3979 0.4262 0.6829 0.0839 1.0000 Uiso R
H292 H 0.4911 0.4999 0.6827 0.0833 1.0000 Uiso R
H293 H 0.4408 0.4385 0.6156 0.0836 1.0000 Uiso R
H301 H -0.1511 0.5801 0.4063 0.0318 1.0000 Uiso R
H302 H -0.1005 0.6469 0.3566 0.0312 1.0000 Uiso R
H311 H -0.1718 0.7727 0.4093 0.0313 1.0000 Uiso R
H312 H -0.1599 0.7068 0.4793 0.0311 1.0000 Uiso R
H321 H 0.0701 0.8770 0.4392 0.0453 1.0000 Uiso R
H322 H 0.0353 0.7799 0.3917 0.0460 1.0000 Uiso R
H323 H -0.0356 0.8776 0.3887 0.0457 1.0000 Uiso R
H331 H -0.1024 0.8457 0.5471 0.0477 1.0000 Uiso R
H332 H -0.1127 0.9195 0.4831 0.0474 1.0000 Uiso R
H333 H -0.0083 0.9157 0.5364 0.0485 1.0000 Uiso R

loop_
_atom_site_aniso_label
_atom_site_aniso_U_11
_atom_site_aniso_U_22
_atom_site_aniso_U_33
_atom_site_aniso_U_23
_atom_site_aniso_U_13
_atom_site_aniso_U_12
Sc1 0.01736(16) 0.01775(16) 0.01635(15) -0.00076(10) 0.00309(11) -0.00031(10)
N1 0.0208(7) 0.0232(7) 0.0276(7) -0.0067(6) 0.0062(6) -0.0033(5)
N2 0.0261(7) 0.0217(7) 0.0216(7) -0.0014(5) 0.0060(5) -0.0016(6)
N3 0.0226(7) 0.0268(7) 0.0276(7) -0.0064(6) 0.0061(6) -0.0029(6)
N4 0.0186(6) 0.0244(7) 0.0223(7) -0.0038(5) 0.0041(5) 0.0012(5)
N5 0.0213(7) 0.0223(7) 0.0171(6) -0.0010(5) 0.0011(5) -0.0020(5)
N6 0.0242(7) 0.0212(7) 0.0214(7) 0.0013(5) 0.0020(5) 0.0018(5)
B1 0.0208(8) 0.0236(9) 0.0215(9) 0.0004(7) 0.0008(7) 0.0017(7)
C1 0.0290(8) 0.0214(8) 0.0193(7) 0.0013(6) 0.0026(6) 0.0020(7)
C2 0.0389(10) 0.0275(9) 0.0241(8) -0.0014(7) 0.0077(7) 0.0017(7)
C3 0.0464(11) 0.0277(9) 0.0242(9) -0.0054(7) 0.0028(8) 0.0049(8)
C4 0.0367(10) 0.0262(9) 0.0307(9) -0.0067(7) -0.0036(8) -0.0024(7)
C5 0.0284(9) 0.0281(9) 0.0318(9) -0.0040(7) 0.0015(7) -0.0040(7)
C6 0.0263(8) 0.0239(8) 0.0227(8) -0.0017(7) 0.0004(6) 0.0005(7)
C7 0.0267(8) 0.0252(8) 0.0237(8) 0.0015(7) 0.0077(7) -0.0023(7)
C8 0.0301(9) 0.0313(10) 0.0367(10) -0.0014(8) 0.0137(8) -0.0003(7)
C9 0.0454(12) 0.0393(11) 0.0297(10) 0.0088(8) 0.0071(8) -0.0043(9)
C10 0.0230(9) 0.0374(10) 0.0431(11) -0.0148(9) 0.0117(8) -0.0079(8)
C11 0.0416(12) 0.0498(13) 0.0533(13) -0.0081(11) 0.0251(10) -0.0150(10)
C12 0.0262(10) 0.0521(14) 0.0680(16) -0.0232(12) 0.0038(10) -0.0007(9)
C13 0.0262(8) 0.0247(8) 0.0218(8) -0.0008(6) 0.0068(6) 0.0041(7)
C14 0.0294(9) 0.0208(8) 0.0211(7) -0.0016(6) 0.0066(6) 0.0008(6)
C15 0.0278(8) 0.0215(7) 0.0135(7) 0.0018(6) 0.0072(6) -0.0036(6)
C16 0.0288(9) 0.0349(10) 0.0438(11) -0.0111(9) 0.0058(8) 0.0074(8)
C17 0.0294(8) 0.0229(8) 0.0196(7) -0.0005(6) 0.0059(6) -0.0052(7)
C18 0.0196(8) 0.0284(9) 0.0295(9) -0.0081(7) 0.0059(7) 0.0037(7)
C19 0.0236(9) 0.0336(10) 0.0352(10) -0.0050(8) 0.0100(7) -0.0006(7)
C20 0.0259(9) 0.0393(11) 0.0551(13) -0.0078(10) 0.0161(9) -0.0043(8)
C21 0.0184(9) 0.0441(12) 0.0638(14) -0.0156(11) 0.0072(9) -0.0020(8)
C22 0.0218(9) 0.0473(12) 0.0449(12) -0.0141(9) -0.0023(8) 0.0072(8)
C23 0.0214(8) 0.0370(10) 0.0326(9) -0.0094(8) 0.0015(7) 0.0059(7)
C24 0.0306(9) 0.0392(11) 0.0347(10) 0.0014(8) 0.0128(8) -0.0011(8)
C25 0.0412(12) 0.0398(12) 0.0477(12) 0.0041(10) 0.0124(10) -0.0015(9)
C26 0.0481(13) 0.0565(15) 0.0374(11) -0.0006(10) 0.0156(10) 0.0099(11)
C27 0.0295(9) 0.0500(13) 0.0296(10) -0.0003(9) -0.0036(7) 0.0062(9)
C28 0.0508(14) 0.0743(18) 0.0307(11) 0.0002(11) 0.0057(10) 0.0192(13)
C29 0.0642(16) 0.0538(15) 0.0455(13) 0.0040(11) 0.0005(12) 0.0181(13)
C30 0.0261(8) 0.0264(9) 0.0249(8) -0.0012(7) -0.0027(7) -0.0006(7)
C31 0.0200(8) 0.0279(9) 0.0283(8) 0.0023(7) -0.0003(6) 0.0029(6)
C32 0.0344(10) 0.0293(9) 0.0284(9) 0.0096(7) 0.0042(7) -0.0015(7)
C33 0.0322(9) 0.0264(9) 0.0355(10) -0.0035(8) 0.0023(8) 0.0067(7)

loop_
_atom_type_symbol
_atom_type_scat_dispersion_real
_atom_type_scat_dispersion_imag
_atom_type_scat_Cromer_Mann_a1
_atom_type_scat_Cromer_Mann_b1
_atom_type_scat_Cromer_Mann_a2
_atom_type_scat_Cromer_Mann_b2
_atom_type_scat_Cromer_Mann_a3
_atom_type_scat_Cromer_Mann_b3
_atom_type_scat_Cromer_Mann_a4
_atom_type_scat_Cromer_Mann_b4
_atom_type_scat_Cromer_Mann_c
_atom_type_scat_source
C 0.0181 0.0091 2.3100 20.8439 1.0200 10.2075 1.5886 0.5687 0.8650 51.6512 0.2156 'International Tables Vol C 4.2.6.8 and 6.1.1.4'
H 0.0000 0.0000 0.4930 10.5109 0.3229 26.1257 0.1402 3.1424 0.0408 57.7998 0.0030 'International Tables Vol C 4.2.6.8 and 6.1.1.4'
B 0.0090 0.0039 2.0545 23.2185 1.3326 1.0210 1.0979 60.3498 0.7068 0.1403 -0.1932 'International Tables Vol C 4.2.6.8 and 6.1.1.4'
N 0.0311 0.0180 12.2126 0.0057 3.1322 9.8933 2.0125 28.9975 1.1663 0.5826 -11.5290 'International Tables Vol C 4.2.6.8 and 6.1.1.4'
Sc 0.3119 1.5331 9.1890 9.0213 7.3679 0.5729 1.6409 136.1080 1.4680 51.3531 1.3329 'International Tables Vol C 4.2.6.8 and 6.1.1.4'

loop_
_geom_angle_atom_site_label_1
_geom_angle_site_symmetry_1
_geom_angle_atom_site_label_2
_geom_angle_atom_site_label_3
_geom_angle
_geom_angle_publ_flag
C17 2_566 Sc1 N1 103.24(6) yes
C17 2_566 Sc1 N4 109.00(6) yes
N1 . Sc1 N4 94.77(6) yes
C17 2_566 Sc1 N5 101.48(6) yes
N1 . Sc1 N5 153.59(6) yes
N4 . Sc1 N5 85.84(5) yes
C17 2_566 Sc1 N6 115.68(6) yes
N1 . Sc1 N6 88.28(5) yes
N4 . Sc1 N6 133.18(5) yes
N5 . Sc1 N6 72.63(5) yes
Sc1 . N1 B1 156.18(13) yes
Sc1 . N1 H1 95.3(17) no
B1 . N1 H1 108.5(17) no
B1 . N2 C1 108.92(14) yes
B1 . N2 C7 125.74(15) yes
C1 . N2 C7 124.94(14) yes
B1 . N3 C6 109.14(14) yes
B1 . N3 C10 126.34(15) yes
C6 . N3 C10 124.35(15) yes
Sc1 . N4 C13 121.85(11) yes
Sc1 . N4 C18 122.34(11) yes
C13 . N4 C18 115.67(14) yes
Sc1 . N5 C15 122.90(11) yes
Sc1 . N5 C30 119.95(11) yes
C15 . N5 C30 115.89(14) yes
Sc1 . N6 C31 108.31(10) yes
Sc1 . N6 C32 102.78(11) yes
C31 . N6 C32 110.45(14) yes
Sc1 . N6 C33 118.56(11) yes
C31 . N6 C33 108.27(14) yes
C32 . N6 C33 108.28(15) yes
N3 . B1 N2 104.52(15) yes
N3 . B1 N1 126.91(16) yes
N2 . B1 N1 128.56(16) yes
N2 . C1 C2 131.06(17) yes
N2 . C1 C6 108.70(15) yes
C2 . C1 C6 120.23(17) yes
C1 . C2 C3 118.55(18) yes
C1 . C2 H21 121.2 no
C3 . C2 H21 120.3 no
C2 . C3 C4 121.39(18) yes
C2 . C3 H31 119.2 no
C4 . C3 H31 119.4 no
C3 . C4 C5 120.54(18) yes
C3 . C4 H41 119.9 no
C5 . C4 H41 119.5 no
C4 . C5 C6 119.01(18) yes
C4 . C5 H51 120.3 no
C6 . C5 H51 120.7 no
C1 . C6 C5 120.18(17) yes
C1 . C6 N3 108.66(15) yes
C5 . C6 N3 131.14(18) yes
N2 . C7 C8 114.26(15) yes
N2 . C7 C9 112.19(15) yes
C8 . C7 C9 110.61(16) yes
N2 . C7 H71 105.4 no
C8 . C7 H71 107.1 no
C9 . C7 H71 106.7 no
C7 . C8 H81 109.2 no
C7 . C8 H82 111.6 no
H81 . C8 H82 107.8 no
C7 . C8 H83 111.5 no
H81 . C8 H83 107.2 no
H82 . C8 H83 109.4 no
C7 . C9 H91 110.4 no
C7 . C9 H92 108.1 no
H91 . C9 H92 109.3 no
C7 . C9 H93 109.4 no
H91 . C9 H93 110.5 no
H92 . C9 H93 109.1 no
N3 . C10 C11 112.20(17) yes
N3 . C10 C12 112.66(18) yes
C11 . C10 C12 112.28(19) yes
N3 . C10 H101 106.5 no
C11 . C10 H101 107.2 no
C12 . C10 H101 105.5 no
C10 . C11 H111 109.7 no
C10 . C11 H112 111.9 no
H111 . C11 H112 109.0 no
C10 . C11 H113 109.9 no
H111 . C11 H113 107.6 no
H112 . C11 H113 108.6 no
C10 . C12 H121 110.1 no
C10 . C12 H122 110.3 no
H121 . C12 H122 108.3 no
C10 . C12 H123 110.5 no
H121 . C12 H123 107.8 no
H122 . C12 H123 109.7 no
N4 . C13 C14 124.95(16) yes
N4 . C13 C16 119.60(16) yes
C14 . C13 C16 115.44(16) yes
C13 . C14 C15 130.90(16) yes
C13 . C14 H141 114.2 no
C15 . C14 H141 114.7 no
C14 . C15 N5 120.26(15) yes
C14 . C15 C17 115.18(15) yes
N5 . C15 C17 124.51(16) yes
C13 . C16 H161 111.8 no
C13 . C16 H162 110.9 no
H161 . C16 H162 107.1 no
C13 . C16 H163 112.1 no
H161 . C16 H163 106.4 no
H162 . C16 H163 108.2 no
Sc1 2_566 C17 C15 102.76(10) yes
Sc1 2_566 C17 H171 109.9 no
C15 . C17 H171 117.6 no
Sc1 2_566 C17 H172 104.8 no
C15 . C17 H172 110.5 no
H171 . C17 H172 110.3 no
N4 . C18 C19 118.96(16) yes
N4 . C18 C23 120.53(17) yes
C19 . C18 C23 120.51(17) yes
C18 . C19 C20 118.67(19) yes
C18 . C19 C24 122.55(17) yes
C20 . C19 C24 118.77(19) yes
C19 . C20 C21 121.2(2) yes
C19 . C20 H201 119.2 no
C21 . C20 H201 119.5 no
C20 . C21 C22 119.79(19) yes
C20 . C21 H211 120.1 no
C22 . C21 H211 120.1 no
C21 . C22 C23 121.6(2) yes
C21 . C22 H221 119.3 no
C23 . C22 H221 119.1 no
C18 . C23 C22 118.2(2) yes
C18 . C23 C27 122.19(17) yes
C22 . C23 C27 119.65(18) yes
C19 . C24 C25 111.88(18) yes
C19 . C24 C26 111.10(18) yes
C25 . C24 C26 110.78(19) yes
C19 . C24 H241 108.0 no
C25 . C24 H241 107.9 no
C26 . C24 H241 107.0 no
C24 . C25 H251 109.1 no
C24 . C25 H252 109.6 no
H251 . C25 H252 107.7 no
C24 . C25 H253 110.4 no
H251 . C25 H253 110.1 no
H252 . C25 H253 109.9 no
C24 . C26 H261 110.0 no
C24 . C26 H262 107.5 no
H261 . C26 H262 109.8 no
C24 . C26 H263 107.2 no
H261 . C26 H263 111.7 no
H262 . C26 H263 110.5 no
C23 . C27 C28 111.3(2) yes
C23 . C27 C29 111.75(19) yes
C28 . C27 C29 109.97(19) yes
C23 . C27 H271 108.3 no
C28 . C27 H271 106.6 no
C29 . C27 H271 108.8 no
C27 . C28 H281 108.7 no
C27 . C28 H282 111.1 no
H281 . C28 H282 108.6 no
C27 . C28 H283 111.1 no
H281 . C28 H283 109.1 no
H282 . C28 H283 108.3 no
C27 . C29 H291 108.9 no
C27 . C29 H292 110.7 no
H291 . C29 H292 108.5 no
C27 . C29 H293 110.7 no
H291 . C29 H293 108.5 no
H292 . C29 H293 109.7 no
N5 . C30 C31 111.04(14) yes
N5 . C30 H301 110.4 no
C31 . C30 H301 107.9 no
N5 . C30 H302 110.0 no
C31 . C30 H302 110.7 no
H301 . C30 H302 106.8 no
C30 . C31 N6 111.62(14) yes
C30 . C31 H311 109.7 no
N6 . C31 H311 109.1 no
C30 . C31 H312 108.5 no
N6 . C31 H312 107.3 no
H311 . C31 H312 110.6 no
N6 . C32 H321 109.0 no
N6 . C32 H322 108.7 no
H321 . C32 H322 110.5 no
N6 . C32 H323 109.3 no
H321 . C32 H323 109.8 no
H322 . C32 H323 109.5 no
N6 . C33 H331 109.0 no
N6 . C33 H332 108.9 no
H331 . C33 H332 108.5 no
N6 . C33 H333 111.7 no
H331 . C33 H333 109.5 no
H332 . C33 H333 109.2 no

loop_
_geom_bond_atom_site_label_1
_geom_bond_atom_site_label_2
_geom_bond_site_symmetry_2
_geom_bond_distance
_geom_bond_publ_flag
Sc1 C17 2_566 2.3333(17) yes
Sc1 N1 . 2.0922(15) yes
Sc1 N4 . 2.1420(14) yes
Sc1 N5 . 2.1873(14) yes
Sc1 N6 . 2.3460(14) yes
N1 B1 . 1.412(2) yes
N1 H1 . 0.91(3) no
N2 B1 . 1.460(2) yes
N2 C1 . 1.395(2) yes
N2 C7 . 1.470(2) yes
N3 B1 . 1.462(2) yes
N3 C6 . 1.390(2) yes
N3 C10 . 1.464(2) yes
N4 C13 . 1.361(2) yes
N4 C18 . 1.440(2) yes
N5 C15 . 1.334(2) yes
N5 C30 . 1.466(2) yes
N6 C31 . 1.477(2) yes
N6 C32 . 1.478(2) yes
N6 C33 . 1.475(2) yes
C1 C2 . 1.390(3) yes
C1 C6 . 1.418(3) yes
C2 C3 . 1.400(3) yes
C2 H21 . 0.916 no
C3 C4 . 1.378(3) yes
C3 H31 . 0.924 no
C4 C5 . 1.399(3) yes
C4 H41 . 0.923 no
C5 C6 . 1.392(3) yes
C5 H51 . 0.919 no
C7 C8 . 1.533(3) yes
C7 C9 . 1.523(3) yes
C7 H71 . 0.983 no
C8 H81 . 0.964 no
C8 H82 . 0.958 no
C8 H83 . 0.946 no
C9 H91 . 0.973 no
C9 H92 . 0.959 no
C9 H93 . 0.949 no
C10 C11 . 1.524(3) yes
C10 C12 . 1.519(3) yes
C10 H101 . 0.971 no
C11 H111 . 0.966 no
C11 H112 . 0.969 no
C11 H113 . 0.971 no
C12 H121 . 0.961 no
C12 H122 . 0.950 no
C12 H123 . 0.968 no
C13 C14 . 1.373(3) yes
C13 C16 . 1.518(2) yes
C14 C15 . 1.436(2) yes
C14 H141 . 0.958 no
C15 C17 . 1.447(2) yes
C16 H161 . 0.962 no
C16 H162 . 0.959 no
C16 H163 . 0.958 no
C17 H171 . 0.993 no
C17 H172 . 0.967 no
C18 C19 . 1.404(3) yes
C18 C23 . 1.414(3) yes
C19 C20 . 1.404(3) yes
C19 C24 . 1.519(3) yes
C20 C21 . 1.371(3) yes
C20 H201 . 0.944 no
C21 C22 . 1.382(4) yes
C21 H211 . 0.935 no
C22 C23 . 1.397(3) yes
C22 H221 . 0.938 no
C23 C27 . 1.515(3) yes
C24 C25 . 1.522(3) yes
C24 C26 . 1.533(3) yes
C24 H241 . 0.997 no
C25 H251 . 0.969 no
C25 H252 . 0.967 no
C25 H253 . 0.972 no
C26 H261 . 0.976 no
C26 H262 . 0.968 no
C26 H263 . 0.967 no
C27 C28 . 1.528(3) yes
C27 C29 . 1.529(3) yes
C27 H271 . 0.983 no
C28 H281 . 0.963 no
C28 H282 . 0.949 no
C28 H283 . 0.959 no
C29 H291 . 0.959 no
C29 H292 . 0.967 no
C29 H293 . 0.963 no
C30 C31 . 1.519(3) yes
C30 H301 . 0.971 no
C30 H302 . 0.968 no
C31 H311 . 0.967 no
C31 H312 . 0.987 no
C32 H321 . 0.955 no
C32 H322 . 0.964 no
C32 H323 . 0.952 no
C33 H331 . 0.975 no
C33 H332 . 0.957 no
C33 H333 . 0.974 no
